data_7027932
loop_
_publ_author_name
'Ni, Chengbao'
'Rekken, Brian'
'Fettinger, James C.'
'Long, Gary J.'
'Power, Philip P.'

_publ_section_title
;
 Two-coordinate, homoleptic manganese(ii) primary terphenyl amido
 complexes: the effects of secondary coordination on geometry and Lewis
 base complexation
;
_journal_issue 39
_journal_name_full 'Dalton Transactions'
_journal_page_first 8349
_journal_page_last 8355
_journal_paper_doi 10.1039/b911978g
_journal_year 2009
_chemical_formula_moiety 'C48H52N2Mn 0.98(OC4H8) 0.02 I'
_chemical_formula_sum 'C51.92 H59.84 I0.02 Mn N2 O0.98'
_chemical_formula_weight 785.06
_chemical_name_systematic
;
?
;
_space_group_IT_number 14
_symmetry_cell_setting monoclinic
_symmetry_space_group_name_Hall '-P 2ybc'
_symmetry_space_group_name_H-M 'P 1 21/c 1'
_atom_sites_solution_hydrogens geom
_atom_sites_solution_primary direct
_atom_sites_solution_secondary difmap
_audit_creation_method SHELXL-97
_cell_angle_alpha 90.00
_cell_angle_beta 90.167(2)
_cell_angle_gamma 90.00
_cell_formula_units_Z 4
_cell_length_a 10.4795(11)
_cell_length_b 16.0350(17)
_cell_length_c 25.833(3)
_cell_measurement_reflns_used 7445
_cell_measurement_temperature 90(2)
_cell_measurement_theta_max 27.50
_cell_measurement_theta_min 2.32
_cell_volume 4340.9(8)
_computing_cell_refinement 'SAINT (7.46A) (Bruker, 2006)'
_computing_data_collection 'SMART 1000'
_computing_data_reduction 'SAINT (7.46A) (Bruker, 2006)'
_computing_molecular_graphics 'SHELXTL 5.1, XP (Sheldrick, 1994)'
_computing_publication_material SHELXL97
_computing_structure_refinement 'SHELXL-97 (Sheldrick, 2008)'
_computing_structure_solution 'SHELXS-97 (Sheldrick, 2008)'
_diffrn_ambient_temperature 90(2)
_diffrn_measured_fraction_theta_full 0.999
_diffrn_measured_fraction_theta_max 0.999
_diffrn_measurement_device_type 'Bruker SMART1000 CCD'
_diffrn_measurement_method '\w and \f'
_diffrn_radiation_monochromator graphite
_diffrn_radiation_source 'fine-focus sealed tube'
_diffrn_radiation_type MoK\a
_diffrn_radiation_wavelength 0.71073
_diffrn_reflns_av_R_equivalents 0.0289
_diffrn_reflns_av_sigmaI/netI 0.0216
_diffrn_reflns_limit_h_max 13
_diffrn_reflns_limit_h_min -13
_diffrn_reflns_limit_k_max 20
_diffrn_reflns_limit_k_min -20
_diffrn_reflns_limit_l_max 33
_diffrn_reflns_limit_l_min -33
_diffrn_reflns_number 47773
_diffrn_reflns_theta_full 27.50
_diffrn_reflns_theta_max 27.50
_diffrn_reflns_theta_min 1.49
_exptl_absorpt_coefficient_mu 0.358
_exptl_absorpt_correction_T_max 0.9624
_exptl_absorpt_correction_T_min 0.8643
_exptl_absorpt_correction_type multi-scan
_exptl_absorpt_process_details 'SADABS 2008 (Sheldrick, 2008)'
_exptl_crystal_colour Light_Pink
_exptl_crystal_density_diffrn 1.201
_exptl_crystal_density_method 'not measured'
_exptl_crystal_description Rod
_exptl_crystal_F_000 1677
_exptl_crystal_size_max 0.42
_exptl_crystal_size_mid 0.13
_exptl_crystal_size_min 0.11
_refine_diff_density_max 0.425
_refine_diff_density_min -0.366
_refine_diff_density_rms 0.050
_refine_ls_extinction_method none
_refine_ls_goodness_of_fit_ref 1.063
_refine_ls_hydrogen_treatment mixed
_refine_ls_matrix_type full
_refine_ls_number_parameters 532
_refine_ls_number_reflns 9968
_refine_ls_number_restraints 16
_refine_ls_restrained_S_all 1.067
_refine_ls_R_factor_all 0.0447
_refine_ls_R_factor_gt 0.0361
_refine_ls_shift/su_max 0.001
_refine_ls_shift/su_mean 0.000
_refine_ls_structure_factor_coef Fsqd
_refine_ls_weighting_details 'calc w=1/[\s^2^(Fo^2^)+(0.0586P)^2^+1.4321P] where P=(Fo^2^+2Fc^2^)/3'
_refine_ls_weighting_scheme calc
_refine_ls_wR_factor_gt 0.1001
_refine_ls_wR_factor_ref 0.1042
_reflns_number_gt 8555
_reflns_number_total 9968
_reflns_threshold_expression >2sigma(I)
_cod_data_source_file b911978gsup1.cif
_cod_data_source_block cbn056p21c_2
_cod_original_cell_volume 4341.0(8)
_cod_original_sg_symbol_H-M 'P 21 /c'
_cod_database_code 7027932

loop_
_symmetry_equiv_pos_as_xyz
'x, y, z'
'-x, y+1/2, -z+1/2'
'-x, -y, -z'
'x, -y-1/2, z-1/2'

loop_
_atom_site_label
_atom_site_type_symbol
_atom_site_fract_x
_atom_site_fract_y
_atom_site_fract_z
_atom_site_U_iso_or_equiv
_atom_site_adp_type
_atom_site_occupancy
_atom_site_symmetry_multiplicity
_atom_site_calc_flag
_atom_site_refinement_flags
_atom_site_disorder_assembly
_atom_site_disorder_group
Mn1 Mn 0.25576(2) 0.444835(12) 0.165024(7) 0.02061(7) Uani 1 1 d . . .
N1 N 0.28006(11) 0.45277(7) 0.24122(4) 0.0219(2) Uani 1 1 d . A .
H1 H 0.2153(19) 0.4598(12) 0.2587(8) 0.035(5) Uiso 1 1 d . . .
N2 N 0.23353(11) 0.36553(7) 0.10664(4) 0.0214(2) Uani 1 1 d . A .
H2 H 0.3050(19) 0.3450(12) 0.0928(8) 0.039(5) Uiso 1 1 d . . .
C1 C 0.38564(13) 0.44454(8) 0.27221(5) 0.0186(2) Uani 1 1 d . . .
C2 C 0.50766(13) 0.43205(8) 0.25041(5) 0.0200(3) Uani 1 1 d . A .
C3 C 0.61475(14) 0.42315(9) 0.28209(6) 0.0258(3) Uani 1 1 d . . .
H3A H 0.6962 0.4153 0.2667 0.031 Uiso 1 1 calc R A .
C4 C 0.60455(15) 0.42550(10) 0.33579(6) 0.0289(3) Uani 1 1 d . A .
H4A H 0.6781 0.4195 0.3571 0.035 Uiso 1 1 calc R . .
C5 C 0.48554(14) 0.43672(9) 0.35760(5) 0.0245(3) Uani 1 1 d . . .
H5A H 0.4778 0.4378 0.3942 0.029 Uiso 1 1 calc R A .
C6 C 0.37668(13) 0.44650(8) 0.32716(5) 0.0198(3) Uani 1 1 d . A .
C7 C 0.52298(12) 0.42512(8) 0.19297(5) 0.0198(3) Uani 1 1 d . . .
C8 C 0.54829(13) 0.49614(8) 0.16278(5) 0.0222(3) Uani 1 1 d . A .
C9 C 0.56918(13) 0.48676(9) 0.10962(6) 0.0250(3) Uani 1 1 d . . .
H9A H 0.5851 0.5349 0.0892 0.030 Uiso 1 1 calc R A .
C10 C 0.56725(12) 0.40891(9) 0.08593(5) 0.0231(3) Uani 1 1 d . A .
C11 C 0.54332(12) 0.33912(9) 0.11624(5) 0.0225(3) Uani 1 1 d . . .
H11A H 0.5425 0.2856 0.1005 0.027 Uiso 1 1 calc R A .
C12 C 0.52040(12) 0.34578(8) 0.16935(5) 0.0213(3) Uani 1 1 d . A .
C13 C 0.55922(16) 0.58107(9) 0.18734(6) 0.0301(3) Uani 1 1 d . . .
H13A H 0.5397 0.6240 0.1615 0.045 Uiso 1 1 calc R A .
H13B H 0.6463 0.5891 0.2004 0.045 Uiso 1 1 calc R . .
H13C H 0.4988 0.5853 0.2161 0.045 Uiso 1 1 calc R . .
C14 C 0.58981(15) 0.40085(10) 0.02837(6) 0.0300(3) Uani 1 1 d . . .
H14A H 0.6374 0.4495 0.0160 0.045 Uiso 1 1 calc R A .
H14B H 0.5076 0.3977 0.0103 0.045 Uiso 1 1 calc R . .
H14C H 0.6390 0.3501 0.0215 0.045 Uiso 1 1 calc R . .
C15 C 0.49522(15) 0.26900(9) 0.20129(6) 0.0295(3) Uani 1 1 d . . .
H15A H 0.4878 0.2204 0.1784 0.044 Uiso 1 1 calc R A .
H15B H 0.4156 0.2762 0.2206 0.044 Uiso 1 1 calc R . .
H15C H 0.5659 0.2604 0.2257 0.044 Uiso 1 1 calc R . .
C16 C 0.24985(13) 0.45425(8) 0.35259(5) 0.0208(3) Uani 1 1 d . . .
C17 C 0.17849(15) 0.38127(9) 0.36173(5) 0.0288(3) Uani 1 1 d . A .
C18 C 0.06615(16) 0.38718(11) 0.38972(6) 0.0347(4) Uani 1 1 d . . .
H18A H 0.0186 0.3379 0.3963 0.042 Uiso 1 1 calc R A .
C19 C 0.02088(14) 0.46272(12) 0.40848(6) 0.0329(4) Uani 1 1 d . A .
C20 C 0.08866(14) 0.53453(11) 0.39655(5) 0.0283(3) Uani 1 1 d . . .
H20A H 0.0574 0.5870 0.4080 0.034 Uiso 1 1 calc R A .
C21 C 0.20158(13) 0.53149(9) 0.36822(5) 0.0218(3) Uani 1 1 d . A .
C22 C 0.22578(19) 0.29903(10) 0.34117(7) 0.0418(4) Uani 1 1 d . . .
H22A H 0.1621 0.2557 0.3480 0.063 Uiso 1 1 calc R A .
H22B H 0.3061 0.2844 0.3584 0.063 Uiso 1 1 calc R . .
H22C H 0.2399 0.3036 0.3038 0.063 Uiso 1 1 calc R . .
C23 C -0.09849(15) 0.46689(15) 0.44094(7) 0.0465(5) Uani 1 1 d . . .
H23A H -0.1014 0.5204 0.4592 0.070 Uiso 1 1 calc R A .
H23B H -0.0979 0.4213 0.4662 0.070 Uiso 1 1 calc R . .
H23C H -0.1736 0.4617 0.4185 0.070 Uiso 1 1 calc R . .
C24 C 0.26935(14) 0.61149(9) 0.35424(6) 0.0260(3) Uani 1 1 d . . .
H24A H 0.2194 0.6592 0.3665 0.039 Uiso 1 1 calc R A .
H24B H 0.2787 0.6149 0.3166 0.039 Uiso 1 1 calc R . .
H24C H 0.3539 0.6123 0.3705 0.039 Uiso 1 1 calc R . .
C25 C 0.12914(12) 0.32650(8) 0.08569(5) 0.0182(2) Uani 1 1 d . . .
C26 C 0.14077(12) 0.26060(8) 0.04908(5) 0.0193(3) Uani 1 1 d . A .
C27 C 0.03294(13) 0.22694(9) 0.02557(5) 0.0245(3) Uani 1 1 d . . .
H27A H 0.0429 0.1847 0.0001 0.029 Uiso 1 1 calc R A .
C28 C -0.08884(14) 0.25361(10) 0.03843(6) 0.0286(3) Uani 1 1 d . A .
H28A H -0.1617 0.2312 0.0215 0.034 Uiso 1 1 calc R . .
C29 C -0.10161(13) 0.31402(9) 0.07674(6) 0.0248(3) Uani 1 1 d . . .
H29A H -0.1846 0.3312 0.0870 0.030 Uiso 1 1 calc R A .
C30 C 0.00406(13) 0.34975(8) 0.10032(5) 0.0195(3) Uani 1 1 d . A .
C31 C 0.26805(12) 0.22342(8) 0.03733(5) 0.0187(2) Uani 1 1 d . . .
C32 C 0.32070(12) 0.16439(8) 0.07145(5) 0.0194(3) Uani 1 1 d . A .
C33 C 0.43422(13) 0.12464(8) 0.05812(5) 0.0213(3) Uani 1 1 d . . .
H33A H 0.4690 0.0840 0.0809 0.026 Uiso 1 1 calc R A .
C34 C 0.49784(13) 0.14283(8) 0.01237(5) 0.0220(3) Uani 1 1 d . A .
C35 C 0.44644(13) 0.20328(9) -0.01998(5) 0.0235(3) Uani 1 1 d . . .
H35A H 0.4898 0.2172 -0.0511 0.028 Uiso 1 1 calc R A .
C36 C 0.33300(13) 0.24410(8) -0.00805(5) 0.0214(3) Uani 1 1 d . A .
C37 C 0.25707(14) 0.14460(9) 0.12216(5) 0.0260(3) Uani 1 1 d . . .
H37A H 0.3020 0.0984 0.1390 0.039 Uiso 1 1 calc R A .
H37B H 0.1681 0.1287 0.1158 0.039 Uiso 1 1 calc R . .
H37C H 0.2597 0.1938 0.1446 0.039 Uiso 1 1 calc R . .
C38 C 0.61911(13) 0.09753(9) -0.00158(6) 0.0284(3) Uani 1 1 d . . .
H38A H 0.6800 0.1018 0.0272 0.043 Uiso 1 1 calc R A .
H38B H 0.6561 0.1227 -0.0327 0.043 Uiso 1 1 calc R . .
H38C H 0.5999 0.0387 -0.0083 0.043 Uiso 1 1 calc R . .
C39 C 0.28049(16) 0.31148(9) -0.04297(6) 0.0302(3) Uani 1 1 d . . .
H39A H 0.2675 0.3626 -0.0229 0.045 Uiso 1 1 calc R A .
H39B H 0.1989 0.2932 -0.0577 0.045 Uiso 1 1 calc R . .
H39C H 0.3411 0.3224 -0.0710 0.045 Uiso 1 1 calc R . .
C40 C -0.01624(12) 0.41326(8) 0.14194(5) 0.0191(3) Uani 1 1 d . . .
C41 C -0.01288(13) 0.38932(9) 0.19424(5) 0.0222(3) Uani 1 1 d . A .
C42 C -0.04087(13) 0.44828(9) 0.23236(6) 0.0256(3) Uani 1 1 d . . .
H42A H -0.0368 0.4324 0.2678 0.031 Uiso 1 1 calc R A .
C43 C -0.07452(13) 0.52956(10) 0.21967(6) 0.0281(3) Uani 1 1 d . A .
C44 C -0.07789(14) 0.55186(9) 0.16770(6) 0.0285(3) Uani 1 1 d . . .
H44A H -0.1013 0.6072 0.1586 0.034 Uiso 1 1 calc R A .
C45 C -0.04798(13) 0.49544(9) 0.12855(5) 0.0233(3) Uani 1 1 d . A .
C46 C 0.01611(16) 0.30061(10) 0.20942(6) 0.0314(3) Uani 1 1 d . . .
H46A H 0.0234 0.2968 0.2472 0.047 Uiso 1 1 calc R A .
H46B H 0.0967 0.2832 0.1936 0.047 Uiso 1 1 calc R . .
H46C H -0.0529 0.2641 0.1974 0.047 Uiso 1 1 calc R . .
C47 C -0.10733(18) 0.59108(12) 0.26176(7) 0.0433(4) Uani 1 1 d . . .
H47A H -0.1256 0.6456 0.2463 0.065 Uiso 1 1 calc R A .
H47B H -0.0351 0.5962 0.2857 0.065 Uiso 1 1 calc R . .
H47C H -0.1826 0.5714 0.2806 0.065 Uiso 1 1 calc R . .
C48 C -0.05280(17) 0.52130(10) 0.07235(6) 0.0340(3) Uani 1 1 d . . .
H48A H 0.0187 0.4959 0.0538 0.051 Uiso 1 1 calc R A .
H48B H -0.0468 0.5822 0.0699 0.051 Uiso 1 1 calc R . .
H48C H -0.1334 0.5026 0.0569 0.051 Uiso 1 1 calc R . .
O1 O 0.2504(2) 0.57712(13) 0.14665(8) 0.0257(2) Uani 0.56 1 d PD A -1
C49 C 0.2682(3) 0.61519(19) 0.09633(12) 0.0344(4) Uani 0.56 1 d PD A -1
H49A H 0.2248 0.5818 0.0693 0.041 Uiso 0.56 1 calc PR A -1
H49B H 0.3602 0.6183 0.0879 0.041 Uiso 0.56 1 calc PR A -1
C50 C 0.2126(4) 0.7003(3) 0.09867(18) 0.0446(9) Uani 0.56 1 d PD A -1
H50A H 0.1191 0.6997 0.0930 0.054 Uiso 0.56 1 calc PR A -1
H50B H 0.2532 0.7386 0.0736 0.054 Uiso 0.56 1 calc PR A -1
C51 C 0.2473(4) 0.7227(2) 0.15508(15) 0.0412(7) Uani 0.56 1 d PD A -1
H51A H 0.3375 0.7404 0.1578 0.049 Uiso 0.56 1 calc PR A -1
H51B H 0.1920 0.7680 0.1682 0.049 Uiso 0.56 1 calc PR A -1
C52 C 0.22432(16) 0.64142(9) 0.18527(6) 0.0295(3) Uani 0.56 1 d PD A -1
H52A H 0.2832 0.6367 0.2152 0.035 Uiso 0.56 1 calc PR A -1
H52B H 0.1353 0.6380 0.1978 0.035 Uiso 0.56 1 calc PR A -1
O1A O 0.25050(16) 0.57695(9) 0.14668(6) 0.0257(2) Uani 0.42 1 d PR A -2
C49A C 0.26803(16) 0.61535(9) 0.09646(6) 0.0344(4) Uani 0.42 1 d PR A -2
H49C H 0.1987 0.5996 0.0722 0.041 Uiso 0.42 1 d PR A -2
H49D H 0.3512 0.5997 0.0812 0.041 Uiso 0.42 1 d PR A -2
C50A C 0.2633(6) 0.7109(4) 0.1098(2) 0.0446(9) Uani 0.42 1 d PD A -2
H50C H 0.3498 0.7325 0.1174 0.054 Uiso 0.42 1 calc PR A -2
H50D H 0.2265 0.7431 0.0806 0.054 Uiso 0.42 1 calc PR A -2
C51A C 0.1792(5) 0.7166(3) 0.1568(2) 0.0412(7) Uani 0.42 1 d PD A -2
H51C H 0.1948 0.7685 0.1766 0.049 Uiso 0.42 1 calc PR A -2
H51D H 0.0876 0.7127 0.1477 0.049 Uiso 0.42 1 calc PR A -2
C52A C 0.22432(16) 0.64142(9) 0.18527(6) 0.0295(3) Uani 0.42 1 d P A -2
H52C H 0.3027 0.6545 0.2052 0.035 Uiso 0.42 1 calc PR A -2
H52D H 0.1580 0.6221 0.2097 0.035 Uiso 0.42 1 calc PR A -2
I1 I 0.2679(4) 0.6(16) 0.1(16) 0.0286(4) Uiso 0.02 1 d PR A 3

loop_
_atom_site_aniso_label
_atom_site_aniso_U_11
_atom_site_aniso_U_22
_atom_site_aniso_U_33
_atom_site_aniso_U_23
_atom_site_aniso_U_13
_atom_site_aniso_U_12
Mn1 0.02559(12) 0.01894(11) 0.01730(11) -0.00230(7) -0.00119(8) 0.00127(8)
N1 0.0170(6) 0.0300(6) 0.0186(5) -0.0007(4) 0.0021(4) 0.0017(5)
N2 0.0156(5) 0.0232(5) 0.0253(6) -0.0074(4) 0.0008(4) 0.0023(4)
C1 0.0211(6) 0.0151(6) 0.0195(6) -0.0009(4) -0.0005(5) -0.0017(5)
C2 0.0196(6) 0.0183(6) 0.0222(6) -0.0022(5) -0.0002(5) -0.0011(5)
C3 0.0193(7) 0.0271(7) 0.0310(7) -0.0048(6) -0.0023(5) 0.0005(5)
C4 0.0262(7) 0.0311(7) 0.0294(7) -0.0032(6) -0.0106(6) 0.0011(6)
C5 0.0305(8) 0.0227(6) 0.0203(6) -0.0015(5) -0.0051(5) -0.0024(5)
C6 0.0235(7) 0.0155(6) 0.0203(6) -0.0002(5) -0.0005(5) -0.0030(5)
C7 0.0130(6) 0.0223(6) 0.0239(6) -0.0026(5) 0.0013(5) 0.0008(5)
C8 0.0182(6) 0.0216(6) 0.0268(7) -0.0030(5) 0.0012(5) -0.0009(5)
C9 0.0215(7) 0.0267(7) 0.0269(7) 0.0010(5) 0.0036(5) -0.0016(5)
C10 0.0135(6) 0.0327(7) 0.0232(6) -0.0040(5) 0.0017(5) 0.0020(5)
C11 0.0151(6) 0.0242(6) 0.0280(7) -0.0072(5) 0.0004(5) 0.0031(5)
C12 0.0154(6) 0.0216(6) 0.0268(7) -0.0028(5) 0.0008(5) 0.0020(5)
C13 0.0352(8) 0.0227(7) 0.0326(8) -0.0038(6) 0.0023(6) -0.0050(6)
C14 0.0272(7) 0.0400(8) 0.0229(7) -0.0045(6) 0.0016(6) 0.0039(6)
C15 0.0357(8) 0.0204(7) 0.0324(7) -0.0017(6) 0.0025(6) -0.0002(6)
C16 0.0235(7) 0.0245(7) 0.0144(6) 0.0012(5) -0.0010(5) -0.0068(5)
C17 0.0356(8) 0.0297(7) 0.0212(6) 0.0042(6) -0.0024(6) -0.0141(6)
C18 0.0329(8) 0.0462(9) 0.0248(7) 0.0112(7) -0.0034(6) -0.0220(7)
C19 0.0197(7) 0.0587(10) 0.0203(6) 0.0112(7) -0.0014(5) -0.0087(7)
C20 0.0208(7) 0.0423(8) 0.0217(6) 0.0029(6) -0.0002(5) 0.0017(6)
C21 0.0195(6) 0.0273(7) 0.0186(6) 0.0013(5) -0.0010(5) -0.0032(5)
C22 0.0614(12) 0.0248(8) 0.0392(9) 0.0000(7) 0.0026(8) -0.0180(8)
C23 0.0202(8) 0.0873(15) 0.0318(8) 0.0185(9) 0.0034(6) -0.0067(9)
C24 0.0246(7) 0.0220(7) 0.0313(7) 0.0007(6) 0.0024(6) -0.0003(5)
C25 0.0171(6) 0.0185(6) 0.0190(6) -0.0012(5) 0.0002(5) 0.0028(5)
C26 0.0182(6) 0.0193(6) 0.0203(6) -0.0029(5) 0.0014(5) 0.0031(5)
C27 0.0236(7) 0.0243(7) 0.0257(7) -0.0086(5) -0.0016(5) 0.0014(5)
C28 0.0197(7) 0.0314(7) 0.0346(8) -0.0113(6) -0.0049(6) -0.0007(6)
C29 0.0160(6) 0.0279(7) 0.0305(7) -0.0060(6) 0.0004(5) 0.0044(5)
C30 0.0190(6) 0.0191(6) 0.0203(6) -0.0026(5) 0.0009(5) 0.0043(5)
C31 0.0186(6) 0.0159(6) 0.0215(6) -0.0054(5) 0.0015(5) 0.0012(5)
C32 0.0187(6) 0.0186(6) 0.0208(6) -0.0042(5) 0.0018(5) -0.0008(5)
C33 0.0205(6) 0.0166(6) 0.0268(6) -0.0023(5) -0.0010(5) 0.0019(5)
C34 0.0172(6) 0.0189(6) 0.0298(7) -0.0087(5) 0.0033(5) 0.0003(5)
C35 0.0235(7) 0.0227(6) 0.0242(6) -0.0031(5) 0.0077(5) -0.0017(5)
C36 0.0236(7) 0.0172(6) 0.0234(6) -0.0024(5) 0.0029(5) 0.0003(5)
C37 0.0256(7) 0.0292(7) 0.0232(7) 0.0028(5) 0.0039(5) 0.0022(6)
C38 0.0194(7) 0.0285(7) 0.0375(8) -0.0101(6) 0.0048(6) 0.0037(6)
C39 0.0348(8) 0.0259(7) 0.0299(7) 0.0052(6) 0.0045(6) 0.0049(6)
C40 0.0128(6) 0.0203(6) 0.0242(6) -0.0042(5) 0.0018(5) 0.0027(5)
C41 0.0173(6) 0.0242(7) 0.0252(7) -0.0020(5) 0.0036(5) 0.0009(5)
C42 0.0186(7) 0.0346(8) 0.0234(7) -0.0067(6) 0.0052(5) -0.0021(5)
C43 0.0187(7) 0.0293(7) 0.0365(8) -0.0156(6) 0.0063(6) -0.0017(6)
C44 0.0239(7) 0.0208(7) 0.0409(8) -0.0073(6) 0.0020(6) 0.0052(5)
C45 0.0186(6) 0.0229(6) 0.0282(7) -0.0026(5) 0.0007(5) 0.0044(5)
C46 0.0384(9) 0.0273(7) 0.0286(7) 0.0043(6) 0.0043(6) 0.0031(6)
C47 0.0400(10) 0.0427(10) 0.0472(10) -0.0273(8) 0.0110(8) -0.0014(8)
C48 0.0398(9) 0.0287(8) 0.0334(8) 0.0048(6) -0.0031(7) 0.0106(7)
O1 0.0364(6) 0.0197(5) 0.0212(5) 0.0004(4) 0.0053(4) 0.0012(4)
C49 0.0382(9) 0.0364(9) 0.0286(8) 0.0111(7) 0.0055(7) 0.0045(7)
C50 0.054(3) 0.0339(16) 0.046(2) 0.0152(14) -0.0034(18) 0.007(2)
C51 0.048(2) 0.0190(10) 0.0570(14) 0.0026(9) 0.004(2) -0.0011(17)
C52 0.0341(8) 0.0212(7) 0.0332(8) -0.0072(6) 0.0063(6) -0.0016(6)
O1A 0.0364(6) 0.0197(5) 0.0212(5) 0.0004(4) 0.0053(4) 0.0012(4)
C49A 0.0382(9) 0.0364(9) 0.0286(8) 0.0111(7) 0.0055(7) 0.0045(7)
C50A 0.054(3) 0.0339(16) 0.046(2) 0.0152(14) -0.0034(18) 0.007(2)
C51A 0.048(2) 0.0190(10) 0.0570(14) 0.0026(9) 0.004(2) -0.0011(17)
C52A 0.0341(8) 0.0212(7) 0.0332(8) -0.0072(6) 0.0063(6) -0.0016(6)

loop_
_atom_type_symbol
_atom_type_description
_atom_type_scat_dispersion_real
_atom_type_scat_dispersion_imag
_atom_type_scat_source
C C 0.0033 0.0016 'International Tables Vol C Tables 4.2.6.8 and 6.1.1.4'
H H 0.0000 0.0000 'International Tables Vol C Tables 4.2.6.8 and 6.1.1.4'
N N 0.0061 0.0033 'International Tables Vol C Tables 4.2.6.8 and 6.1.1.4'
Mn Mn 0.3368 0.7283 'International Tables Vol C Tables 4.2.6.8 and 6.1.1.4'
O O 0.0106 0.0060 'International Tables Vol C Tables 4.2.6.8 and 6.1.1.4'
I I -0.4742 1.8119 'International Tables Vol C Tables 4.2.6.8 and 6.1.1.4'

loop_
_geom_angle_atom_site_label_1
_geom_angle_atom_site_label_2
_geom_angle_atom_site_label_3
_geom_angle
N2 Mn1 N1 143.83(5)
N2 Mn1 O1A 117.14(6)
N1 Mn1 O1A 99.01(5)
N2 Mn1 O1 117.13(7)
N1 Mn1 O1 99.02(7)
C1 N1 Mn1 132.31(10)
C1 N1 H1 110.9(14)
Mn1 N1 H1 116.7(14)
C25 N2 Mn1 133.17(9)
C25 N2 H2 110.0(13)
Mn1 N2 H2 116.3(13)
N1 C1 C2 120.73(12)
N1 C1 C6 121.67(12)
C2 C1 C6 117.59(12)
C3 C2 C1 120.55(13)
C3 C2 C7 119.06(12)
C1 C2 C7 120.35(12)
C4 C3 C2 121.20(14)
C4 C3 H3A 119.4
C2 C3 H3A 119.4
C5 C4 C3 118.81(13)
C5 C4 H4A 120.6
C3 C4 H4A 120.6
C4 C5 C6 121.55(13)
C4 C5 H5A 119.2
C6 C5 H5A 119.2
C5 C6 C1 120.29(13)
C5 C6 C16 119.40(12)
C1 C6 C16 120.22(12)
C8 C7 C12 119.59(12)
C8 C7 C2 120.70(12)
C12 C7 C2 119.57(12)
C9 C8 C7 119.18(12)
C9 C8 C13 119.91(13)
C7 C8 C13 120.84(13)
C10 C9 C8 121.76(13)
C10 C9 H9A 119.1
C8 C9 H9A 119.1
C11 C10 C9 118.53(13)
C11 C10 C14 120.97(13)
C9 C10 C14 120.50(14)
C10 C11 C12 121.58(13)
C10 C11 H11A 119.2
C12 C11 H11A 119.2
C11 C12 C7 119.35(13)
C11 C12 C15 120.42(12)
C7 C12 C15 120.22(12)
C8 C13 H13A 109.5
C8 C13 H13B 109.5
H13A C13 H13B 109.5
C8 C13 H13C 109.5
H13A C13 H13C 109.5
H13B C13 H13C 109.5
C10 C14 H14A 109.5
C10 C14 H14B 109.5
H14A C14 H14B 109.5
C10 C14 H14C 109.5
H14A C14 H14C 109.5
H14B C14 H14C 109.5
C12 C15 H15A 109.5
C12 C15 H15B 109.5
H15A C15 H15B 109.5
C12 C15 H15C 109.5
H15A C15 H15C 109.5
H15B C15 H15C 109.5
C21 C16 C17 119.65(13)
C21 C16 C6 121.70(12)
C17 C16 C6 118.64(13)
C18 C17 C16 118.85(15)
C18 C17 C22 121.63(14)
C16 C17 C22 119.52(14)
C17 C18 C19 122.21(14)
C17 C18 H18A 118.9
C19 C18 H18A 118.9
C20 C19 C18 118.07(14)
C20 C19 C23 120.80(17)
C18 C19 C23 121.14(16)
C19 C20 C21 121.56(15)
C19 C20 H20A 119.2
C21 C20 H20A 119.2
C20 C21 C16 119.41(13)
C20 C21 C24 119.76(13)
C16 C21 C24 120.83(12)
C17 C22 H22A 109.5
C17 C22 H22B 109.5
H22A C22 H22B 109.5
C17 C22 H22C 109.5
H22A C22 H22C 109.5
H22B C22 H22C 109.5
C19 C23 H23A 109.5
C19 C23 H23B 109.5
H23A C23 H23B 109.5
C19 C23 H23C 109.5
H23A C23 H23C 109.5
H23B C23 H23C 109.5
C21 C24 H24A 109.5
C21 C24 H24B 109.5
H24A C24 H24B 109.5
C21 C24 H24C 109.5
H24A C24 H24C 109.5
H24B C24 H24C 109.5
N2 C25 C30 120.87(11)
N2 C25 C26 122.12(12)
C30 C25 C26 117.01(12)
C27 C26 C25 120.48(12)
C27 C26 C31 118.80(11)
C25 C26 C31 120.64(11)
C28 C27 C26 121.53(13)
C28 C27 H27A 119.2
C26 C27 H27A 119.2
C27 C28 C29 118.38(13)
C27 C28 H28A 120.8
C29 C28 H28A 120.8
C30 C29 C28 121.46(13)
C30 C29 H29A 119.3
C28 C29 H29A 119.3
C29 C30 C25 120.87(12)
C29 C30 C40 118.81(12)
C25 C30 C40 120.32(11)
C36 C31 C32 119.66(12)
C36 C31 C26 120.90(12)
C32 C31 C26 119.40(12)
C33 C32 C31 119.15(12)
C33 C32 C37 119.94(12)
C31 C32 C37 120.91(12)
C34 C33 C32 121.73(13)
C34 C33 H33A 119.1
C32 C33 H33A 119.1
C35 C34 C33 118.20(12)
C35 C34 C38 121.23(13)
C33 C34 C38 120.57(13)
C34 C35 C36 121.68(12)
C34 C35 H35A 119.2
C36 C35 H35A 119.2
C35 C36 C31 119.51(12)
C35 C36 C39 120.92(12)
C31 C36 C39 119.57(12)
C32 C37 H37A 109.5
C32 C37 H37B 109.5
H37A C37 H37B 109.5
C32 C37 H37C 109.5
H37A C37 H37C 109.5
H37B C37 H37C 109.5
C34 C38 H38A 109.5
C34 C38 H38B 109.5
H38A C38 H38B 109.5
C34 C38 H38C 109.5
H38A C38 H38C 109.5
H38B C38 H38C 109.5
C36 C39 H39A 109.5
C36 C39 H39B 109.5
H39A C39 H39B 109.5
C36 C39 H39C 109.5
H39A C39 H39C 109.5
H39B C39 H39C 109.5
C45 C40 C41 119.96(12)
C45 C40 C30 119.76(12)
C41 C40 C30 120.11(12)
C42 C41 C40 119.23(13)
C42 C41 C46 119.88(13)
C40 C41 C46 120.86(12)
C43 C42 C41 121.48(14)
C43 C42 H42A 119.3
C41 C42 H42A 119.3
C42 C43 C44 118.38(13)
C42 C43 C47 120.11(15)
C44 C43 C47 121.51(15)
C43 C44 C45 121.93(14)
C43 C44 H44A 119.0
C45 C44 H44A 119.0
C44 C45 C40 119.00(13)
C44 C45 C48 120.82(13)
C40 C45 C48 120.15(12)
C41 C46 H46A 109.5
C41 C46 H46B 109.5
H46A C46 H46B 109.5
C41 C46 H46C 109.5
H46A C46 H46C 109.5
H46B C46 H46C 109.5
C43 C47 H47A 109.5
C43 C47 H47B 109.5
H47A C47 H47B 109.5
C43 C47 H47C 109.5
H47A C47 H47C 109.5
H47B C47 H47C 109.5
C45 C48 H48A 109.5
C45 C48 H48B 109.5
H48A C48 H48B 109.5
C45 C48 H48C 109.5
H48A C48 H48C 109.5
H48B C48 H48C 109.5
C49 O1 C52 109.9(2)
C49 O1 Mn1 127.13(16)
C52 O1 Mn1 122.96(16)
O1 C49 C50 107.4(3)
O1 C49 H49A 110.2
C50 C49 H49A 110.2
O1 C49 H49B 110.2
C50 C49 H49B 110.2
H49A C49 H49B 108.5
O1 C49 H49C 111.2
C50 C49 H49C 88.2
H49A C49 H49C 23.5
H49B C49 H49C 126.2
O1 C49 H49D 111.4
C50 C49 H49D 126.5
H49A C49 H49D 89.3
H49B C49 H49D 20.8
H49C C49 H49D 109.6
C49 C50 C51 99.3(3)
C49 C50 H50A 111.9
C51 C50 H50A 111.9
C49 C50 H50B 111.9
C51 C50 H50B 111.9
H50A C50 H50B 109.6
C52 C51 C50 104.2(3)
C52 C51 H51A 110.9
C50 C51 H51A 110.9
C52 C51 H51B 110.9
C50 C51 H51B 110.9
H51A C51 H51B 108.9
O1 C52 C51 102.8(2)
O1 C52 H52A 111.2
C51 C52 H52A 111.2
O1 C52 H52B 111.2
C51 C52 H52B 111.2
H52A C52 H52B 109.1
C49A O1A Mn1 127.4
O1A C49A C50A 102.4(2)
O1A C49A H49C 111.3
C50A C49A H49C 111.3
O1A C49A H49D 111.3
C50A C49A H49D 111.3
H49C C49A H49D 109.2
C51A C50A C49A 104.8(4)
C51A C50A H50C 110.8
C49A C50A H50C 110.8
C51A C50A H50D 110.8
C49A C50A H50D 110.8
H50C C50A H50D 108.9
C50A C51A H51C 111.9
C50A C51A H51D 111.9
H51C C51A H51D 109.6

loop_
_geom_bond_atom_site_label_1
_geom_bond_atom_site_label_2
_geom_bond_distance
Mn1 N2 1.9859(11)
Mn1 N1 1.9882(12)
Mn1 O1A 2.1714(15)
Mn1 O1 2.174(2)
Mn1 I1 3(10)
N1 C1 1.3701(17)
N1 H1 0.82(2)
N2 C25 1.3705(17)
N2 H2 0.89(2)
C1 C2 1.4130(19)
C1 C6 1.4232(18)
C2 C3 1.3944(19)
C2 C7 1.4972(18)
C3 C4 1.392(2)
C3 H3A 0.9500
C4 C5 1.382(2)
C4 H4A 0.9500
C5 C6 1.3926(19)
C5 H5A 0.9500
C6 C16 1.4894(19)
C7 C8 1.4059(19)
C7 C12 1.4113(18)
C8 C9 1.3993(19)
C8 C13 1.5067(19)
C9 C10 1.390(2)
C9 H9A 0.9500
C10 C11 1.389(2)
C10 C14 1.5119(19)
C11 C12 1.3976(19)
C11 H11A 0.9500
C12 C15 1.506(2)
C13 H13A 0.9800
C13 H13B 0.9800
C13 H13C 0.9800
C14 H14A 0.9800
C14 H14B 0.9800
C14 H14C 0.9800
C15 H15A 0.9800
C15 H15B 0.9800
C15 H15C 0.9800
C16 C21 1.398(2)
C16 C17 1.4091(19)
C17 C18 1.387(2)
C17 C22 1.506(2)
C18 C19 1.389(3)
C18 H18A 0.9500
C19 C20 1.388(2)
C19 C23 1.510(2)
C20 C21 1.394(2)
C20 H20A 0.9500
C21 C24 1.5105(19)
C22 H22A 0.9800
C22 H22B 0.9800
C22 H22C 0.9800
C23 H23A 0.9800
C23 H23B 0.9800
C23 H23C 0.9800
C24 H24A 0.9800
C24 H24B 0.9800
C24 H24C 0.9800
C25 C30 1.4152(18)
C25 C26 1.4235(17)
C26 C27 1.3903(19)
C26 C31 1.4929(17)
C27 C28 1.387(2)
C27 H27A 0.9500
C28 C29 1.392(2)
C28 H28A 0.9500
C29 C30 1.3863(19)
C29 H29A 0.9500
C30 C40 1.4967(17)
C31 C36 1.3972(18)
C31 C32 1.4051(19)
C32 C33 1.3938(18)
C32 C37 1.5054(18)
C33 C34 1.3898(19)
C33 H33A 0.9500
C34 C35 1.388(2)
C34 C38 1.5083(18)
C35 C36 1.3924(19)
C35 H35A 0.9500
C36 C39 1.5104(19)
C37 H37A 0.9800
C37 H37B 0.9800
C37 H37C 0.9800
C38 H38A 0.9800
C38 H38B 0.9800
C38 H38C 0.9800
C39 H39A 0.9800
C39 H39B 0.9800
C39 H39C 0.9800
C40 C45 1.4021(19)
C40 C41 1.4048(19)
C41 C42 1.3970(19)
C41 C46 1.506(2)
C42 C43 1.389(2)
C42 H42A 0.9500
C43 C44 1.390(2)
C43 C47 1.509(2)
C44 C45 1.393(2)
C44 H44A 0.9500
C45 C48 1.511(2)
C46 H46A 0.9800
C46 H46B 0.9800
C46 H46C 0.9800
C47 H47A 0.9800
C47 H47B 0.9800
C47 H47C 0.9800
C48 H48A 0.9800
C48 H48B 0.9800
C48 H48C 0.9800
O1 C49 1.449(3)
O1 C52 1.461(3)
C49 C50 1.485(5)
C49 H49A 0.9900
C49 H49B 0.9900
C49 H49C 0.9886
C49 H49D 0.9863
C50 C51 1.543(5)
C50 H50A 0.9900
C50 H50B 0.9900
C51 C52 1.538(4)
C51 H51A 0.9900
C51 H51B 0.9900
C52 H52A 0.9900
C52 H52B 0.9900
O1A C49A 1.4482
C49A C50A 1.572(7)
C49A H49C 0.9900
C49A H49D 0.9900
C50A C51A 1.506(8)
C50A H50C 0.9900
C50A H50D 0.9900
C51A H51C 0.9900
C51A H51D 0.9900
